data_7236055
loop_
_publ_author_name
'Qi, Xing-Hui'
'Du, Ke-Zhao'
'Feng, Mei-Ling'
'Li, Jian-Rong'
'Du, Cheng-Feng'
'Zhang, Bo'
'Huang, Xiao-Ying'

_publ_section_title
;
 A two-dimensionally microporous thiostannate with superior Cs+ and Sr2+
 ion-exchange property
;
_journal_issue 10
_journal_name_full 'Journal of Materials Chemistry A'
_journal_page_first 5665
_journal_paper_doi 10.1039/C5TA00566C
_journal_volume 3
_journal_year 2015
_chemical_formula_moiety '1.333 (C2 H8 N), 0.6667 (C3 H10 N), O1.25 H 2.5, S7 Sn3'
_chemical_formula_sum 'C4.67 H19.83 N2 O1.25 S7 Sn3'
_chemical_formula_weight 704.54
_space_group_IT_number 15
_space_group_name_Hall '-C 2yc'
_space_group_name_H-M_alt 'C 1 2/c 1'
_symmetry_cell_setting monoclinic
_symmetry_space_group_name_Hall '-C 2yc'
_symmetry_space_group_name_H-M 'C 1 2/c 1'
_atom_sites_solution_hydrogens geom
_atom_sites_solution_primary direct
_atom_sites_solution_secondary difmap
_audit_creation_method SHELXL-97
_audit_update_record
;
2014-09-21 deposited with the CCDC.
2015-01-29 downloaded from the CCDC.
;
_cell_angle_alpha 90.00
_cell_angle_beta 101.227(6)
_cell_angle_gamma 90.00
_cell_formula_units_Z 8
_cell_length_a 22.5651(10)
_cell_length_b 13.0672(6)
_cell_length_c 14.8064(13)
_cell_measurement_reflns_used 6278
_cell_measurement_temperature 100(2)
_cell_measurement_theta_max 29.1830
_cell_measurement_theta_min 3.1730
_cell_volume 4282.3(5)
_computing_cell_refinement
;
CrysAlisPro, Agilent Technologies,
Version 1.171.36.32 (release 02-08-2013 CrysAlis171 .NET)
(compiled Aug  2 2013,16:46:58)
;
_computing_data_collection
;
CrysAlisPro, Agilent Technologies,
Version 1.171.36.32 (release 02-08-2013 CrysAlis171 .NET)
(compiled Aug  2 2013,16:46:58)
;
_computing_data_reduction
;
CrysAlisPro, Agilent Technologies,
Version 1.171.36.32 (release 02-08-2013 CrysAlis171 .NET)
(compiled Aug  2 2013,16:46:58)
;
_computing_molecular_graphics 'DIAMOND. Version 3.0.'
_computing_publication_material 'Windows Word 2003'
_computing_structure_refinement 'SHELXL-97 (Sheldrick, 1997)'
_computing_structure_solution 'SHELXS-97 (Sheldrick, 1990)'
_diffrn_ambient_temperature 100(2)
_diffrn_detector_area_resol_mean 10.3503
_diffrn_measured_fraction_theta_full 0.983
_diffrn_measured_fraction_theta_max 0.983
_diffrn_measurement_device_type 'SuperNova, Dual, Cu at zero, Atlas'
_diffrn_measurement_method '\w scans'
_diffrn_radiation_monochromator graphite
_diffrn_radiation_source 'fine-focus sealed tube'
_diffrn_radiation_type MoK\a
_diffrn_radiation_wavelength 0.71073
_diffrn_reflns_av_R_equivalents 0.0464
_diffrn_reflns_av_sigmaI/netI 0.0446
_diffrn_reflns_limit_h_max 26
_diffrn_reflns_limit_h_min -28
_diffrn_reflns_limit_k_max 16
_diffrn_reflns_limit_k_min -16
_diffrn_reflns_limit_l_max 18
_diffrn_reflns_limit_l_min -18
_diffrn_reflns_number 13949
_diffrn_reflns_theta_full 27.10
_diffrn_reflns_theta_max 27.10
_diffrn_reflns_theta_min 2.40
_exptl_absorpt_coefficient_mu 4.147
_exptl_absorpt_correction_T_max 1.00000
_exptl_absorpt_correction_T_min 0.48120
_exptl_absorpt_correction_type multi-scan
_exptl_absorpt_process_details
;
CrysAlisPro, Agilent Technologies,
Version 1.171.36.32 (release 02-08-2013 CrysAlis171 .NET)
(compiled Aug  2 2013,16:46:58)
Empirical absorption correction using spherical harmonics,
 implemented in SCALE3 ABSPACK scaling algorithm.
;
_exptl_crystal_colour 'light yellow'
_exptl_crystal_density_diffrn 2.186
_exptl_crystal_density_method 'not measured'
_exptl_crystal_description flake
_exptl_crystal_F_000 2671
_exptl_crystal_recrystallization_method solvothermal
_exptl_crystal_size_max 0.20
_exptl_crystal_size_mid 0.10
_exptl_crystal_size_min 0.02
_refine_diff_density_max 1.479
_refine_diff_density_min -1.533
_refine_diff_density_rms 0.229
_refine_ls_extinction_method none
_refine_ls_goodness_of_fit_ref 1.005
_refine_ls_hydrogen_treatment mixed
_refine_ls_matrix_type full
_refine_ls_number_parameters 215
_refine_ls_number_reflns 4654
_refine_ls_number_restraints 152
_refine_ls_restrained_S_all 1.858
_refine_ls_R_factor_all 0.0596
_refine_ls_R_factor_gt 0.0509
_refine_ls_shift/su_max 0.000
_refine_ls_shift/su_mean 0.000
_refine_ls_structure_factor_coef Fsqd
_refine_ls_weighting_details 'calc w=1/[\s^2^(Fo^2^)+(0.0700P)^2^+196.0000P] where P=(Fo^2^+2Fc^2^)/3'
_refine_ls_weighting_scheme calc
_refine_ls_wR_factor_gt 0.1417
_refine_ls_wR_factor_ref 0.1507
_reflns_number_gt 4078
_reflns_number_total 4654
_reflns_threshold_expression >2sigma(I)
_cod_data_source_file c5ta00566c2.cif
_cod_data_source_block FJSM-SnS
_cod_original_sg_symbol_Hall ' -C 2yc'
_cod_original_sg_symbol_H-M 'C 2/c'
_cod_database_code 7236055

loop_
_symmetry_equiv_pos_as_xyz
'x, y, z'
'-x, y, -z+1/2'
'x+1/2, y+1/2, z'
'-x+1/2, y+1/2, -z+1/2'
'-x, -y, -z'
'x, -y, z-1/2'
'-x+1/2, -y+1/2, -z'
'x+1/2, -y+1/2, z-1/2'

loop_
_atom_site_label
_atom_site_type_symbol
_atom_site_fract_x
_atom_site_fract_y
_atom_site_fract_z
_atom_site_U_iso_or_equiv
_atom_site_adp_type
_atom_site_occupancy
_atom_site_symmetry_multiplicity
_atom_site_calc_flag
_atom_site_refinement_flags
_atom_site_disorder_assembly
_atom_site_disorder_group
Sn1 Sn 0.22469(5) 0.32352(8) 0.24215(9) 0.0197(3) Uani 1 1 d . . .
Sn2 Sn 0.19688(5) 0.05400(8) 0.23991(8) 0.0192(3) Uani 1 1 d . . .
Sn3 Sn 0.07562(4) 0.23298(9) 0.24363(8) 0.0212(3) Uani 1 1 d . . .
S1 S 0.18085(16) 0.2053(3) 0.3531(3) 0.0201(8) Uani 1 1 d . . .
S2 S 0.25877(18) 0.1724(3) 0.1725(3) 0.0246(9) Uani 1 1 d . . .
S3 S 0.12182(18) 0.3747(3) 0.1764(3) 0.0251(9) Uani 1 1 d . . .
S4 S 0.26498(19) 0.4450(3) 0.1316(3) 0.0236(9) Uani 1 1 d . . .
S5 S 0.28664(19) 0.4122(3) 0.3682(3) 0.0242(9) Uani 1 1 d . . .
S6 S 0.08936(18) 0.0645(3) 0.1801(3) 0.0253(9) Uani 1 1 d . . .
S7 S -0.02399(18) 0.2523(4) 0.1310(3) 0.0292(10) Uani 1 1 d . . .
N1 N 0.1764(8) 0.5980(15) -0.0023(12) 0.042(4) Uani 1 1 d . . .
H1A H 0.1876 0.6468 -0.0405 0.050 Uiso 1 1 calc R . .
H1B H 0.2109 0.5670 0.0289 0.050 Uiso 1 1 calc R . .
C1 C 0.1385(11) 0.5211(17) -0.0585(16) 0.043(5) Uani 1 1 d . . .
H1C H 0.1626 0.4844 -0.0965 0.064 Uiso 1 1 calc R . .
H1D H 0.1044 0.5550 -0.0984 0.064 Uiso 1 1 calc R . .
H1E H 0.1232 0.4724 -0.0182 0.064 Uiso 1 1 calc R . .
C2 C 0.1454(10) 0.6487(16) 0.0648(16) 0.040(5) Uani 1 1 d . . .
H2B H 0.1723 0.7001 0.0994 0.061 Uiso 1 1 calc R . .
H2C H 0.1349 0.5976 0.1075 0.061 Uiso 1 1 calc R . .
H2D H 0.1085 0.6820 0.0320 0.061 Uiso 1 1 calc R . .
N2 N 0.0814(17) 0.864(2) 0.402(3) 0.070(9) Uani 0.67 1 d PDU A 1
H2A H 0.0878 0.8579 0.3421 0.084 Uiso 0.67 1 calc PR A 1
C3 C 0.123(4) 0.791(4) 0.468(5) 0.060(12) Uani 0.67 1 d PDU A 1
H3A H 0.1650 0.8134 0.4735 0.091 Uiso 0.67 1 calc PR A 1
H3B H 0.1185 0.7216 0.4430 0.091 Uiso 0.67 1 calc PR A 1
H3C H 0.1117 0.7928 0.5284 0.091 Uiso 0.67 1 calc PR A 1
C4 C 0.082(2) 0.977(3) 0.432(4) 0.057(11) Uani 0.67 1 d PDU A 1
H4A H 0.1228 0.9953 0.4652 0.085 Uiso 0.67 1 calc PR A 1
H4B H 0.0529 0.9878 0.4715 0.085 Uiso 0.67 1 calc PR A 1
H4C H 0.0718 1.0208 0.3769 0.085 Uiso 0.67 1 calc PR A 1
C5 C 0.017(2) 0.832(5) 0.409(5) 0.098(14) Uani 0.67 1 d PDU A 1
H5A H -0.0122 0.8648 0.3590 0.147 Uiso 0.67 1 calc PR A 1
H5B H 0.0081 0.8531 0.4682 0.147 Uiso 0.67 1 calc PR A 1
H5C H 0.0128 0.7574 0.4025 0.147 Uiso 0.67 1 calc PR A 1
N2B N 0.122(3) 0.898(5) 0.467(5) 0.065(12) Uani 0.33 1 d PDU B 2
H2E H 0.1568 0.9222 0.4493 0.078 Uiso 0.33 1 calc PR B 2
H2F H 0.1254 0.9108 0.5288 0.078 Uiso 0.33 1 calc PR B 2
C3B C 0.071(5) 0.948(9) 0.416(10) 0.066(17) Uani 0.33 1 d PDU B 2
H3D H 0.0721 1.0213 0.4309 0.099 Uiso 0.33 1 calc PR B 2
H3E H 0.0340 0.9180 0.4309 0.099 Uiso 0.33 1 calc PR B 2
H3F H 0.0698 0.9398 0.3496 0.099 Uiso 0.33 1 calc PR B 2
C4B C 0.115(9) 0.792(6) 0.448(12) 0.062(17) Uani 0.33 1 d PDU B 2
H4D H 0.1525 0.7562 0.4760 0.093 Uiso 0.33 1 calc PR B 2
H4E H 0.1066 0.7809 0.3817 0.093 Uiso 0.33 1 calc PR B 2
H4F H 0.0817 0.7658 0.4749 0.093 Uiso 0.33 1 calc PR B 2
O1W O 0.093(2) 0.801(3) 0.231(4) 0.094(16) Uani 0.50 1 d PD . .
H1F H 0.0777 0.7990 0.2763 0.140 Uiso 0.50 1 d PRD . .
H1G H 0.1123 0.8529 0.2247 0.140 Uiso 0.50 1 d PRD . .
O2W O 0.053(2) 0.589(3) 0.214(3) 0.079(12) Uani 0.50 1 d PDU . .
H2H H 0.0625 0.6482 0.2068 0.119 Uiso 0.50 1 d PRD . .
H2G H 0.0431 0.5861 0.2644 0.119 Uiso 0.50 1 d PRD . .
O3W O -0.002(5) 0.564(9) 0.025(7) 0.10(3) Uani 0.25 1 d PDU . .
H3G H 0.0107 0.5957 0.0723 0.152 Uiso 0.25 1 d PRD . .
H3H H -0.0016 0.5033 0.0390 0.152 Uiso 0.25 1 d PRD . .

loop_
_atom_site_aniso_label
_atom_site_aniso_U_11
_atom_site_aniso_U_22
_atom_site_aniso_U_33
_atom_site_aniso_U_23
_atom_site_aniso_U_13
_atom_site_aniso_U_12
Sn1 0.0099(5) 0.0074(5) 0.0433(7) -0.0004(4) 0.0090(4) -0.0002(4)
Sn2 0.0095(5) 0.0076(5) 0.0412(7) 0.0000(4) 0.0066(4) -0.0006(4)
Sn3 0.0075(5) 0.0138(6) 0.0437(7) 0.0015(5) 0.0085(4) 0.0012(4)
S1 0.0085(16) 0.0118(17) 0.041(2) 0.0003(16) 0.0081(15) -0.0013(14)
S2 0.0153(18) 0.0093(18) 0.054(3) -0.0040(17) 0.0177(18) -0.0020(14)
S3 0.0120(17) 0.0152(19) 0.049(3) 0.0062(18) 0.0082(17) 0.0021(15)
S4 0.0185(19) 0.0113(18) 0.043(2) -0.0008(17) 0.0096(17) -0.0027(15)
S5 0.0187(19) 0.0098(18) 0.044(2) 0.0019(17) 0.0048(17) -0.0026(15)
S6 0.0099(17) 0.0141(19) 0.051(3) -0.0012(18) 0.0032(17) -0.0009(14)
S7 0.0104(18) 0.035(3) 0.043(3) 0.007(2) 0.0079(17) 0.0036(17)
N1 0.037(10) 0.043(11) 0.046(10) 0.011(8) 0.010(8) -0.012(8)
C1 0.044(12) 0.028(11) 0.060(14) 0.000(10) 0.020(11) 0.002(9)
C2 0.030(10) 0.027(10) 0.058(13) 0.002(10) -0.004(9) -0.001(8)
N2 0.09(2) 0.051(18) 0.071(19) 0.010(16) 0.016(17) 0.004(17)
C3 0.06(2) 0.05(2) 0.07(3) 0.012(19) 0.03(2) 0.003(18)
C4 0.06(2) 0.05(2) 0.07(2) 0.020(19) 0.034(18) 0.018(18)
C5 0.09(3) 0.08(3) 0.12(3) 0.00(2) 0.00(2) 0.00(2)
N2B 0.07(3) 0.05(2) 0.08(3) 0.00(2) 0.03(2) 0.01(2)
C3B 0.07(3) 0.05(3) 0.08(3) 0.01(3) 0.03(3) 0.02(3)
C4B 0.07(3) 0.05(3) 0.08(3) 0.01(3) 0.03(3) 0.01(3)
O1W 0.08(3) 0.04(2) 0.16(5) -0.03(3) 0.04(3) -0.02(2)
O2W 0.092(19) 0.059(17) 0.098(19) 0.002(14) 0.047(15) 0.020(14)
O3W 0.09(4) 0.11(4) 0.10(4) 0.012(18) 0.017(19) -0.003(18)

loop_
_atom_type_symbol
_atom_type_description
_atom_type_scat_dispersion_real
_atom_type_scat_dispersion_imag
_atom_type_scat_source
C C 0.0033 0.0016 'International Tables Vol C Tables 4.2.6.8 and 6.1.1.4'
H H 0.0000 0.0000 'International Tables Vol C Tables 4.2.6.8 and 6.1.1.4'
N N 0.0061 0.0033 'International Tables Vol C Tables 4.2.6.8 and 6.1.1.4'
S S 0.1246 0.1234 'International Tables Vol C Tables 4.2.6.8 and 6.1.1.4'
Sn Sn -0.6537 1.4246 'International Tables Vol C Tables 4.2.6.8 and 6.1.1.4'
O O 0.0106 0.0060 'International Tables Vol C Tables 4.2.6.8 and 6.1.1.4'

loop_
_geom_angle_atom_site_label_1
_geom_angle_atom_site_label_2
_geom_angle_atom_site_label_3
_geom_angle
_geom_angle_site_symmetry_1
_geom_angle_site_symmetry_3
S5 Sn1 S2 122.64(16) . .
S5 Sn1 S3 123.03(15) . .
S2 Sn1 S3 114.31(16) . .
S5 Sn1 S4 88.42(15) . .
S2 Sn1 S4 92.94(14) . .
S3 Sn1 S4 90.22(14) . .
S5 Sn1 S1 91.81(14) . .
S2 Sn1 S1 88.60(14) . .
S3 Sn1 S1 88.00(14) . .
S4 Sn1 S1 178.01(13) . .
S4 Sn2 S6 120.25(15) 4_545 .
S4 Sn2 S2 123.98(16) 4_545 .
S6 Sn2 S2 115.44(16) . .
S4 Sn2 S5 89.57(15) 4_545 4_545
S6 Sn2 S5 94.05(15) . 4_545
S2 Sn2 S5 92.28(14) . 4_545
S4 Sn2 S1 90.76(14) 4_545 .
S6 Sn2 S1 86.49(14) . .
S2 Sn2 S1 86.86(13) . .
S5 Sn2 S1 179.12(14) 4_545 .
S7 Sn3 S3 123.41(17) 2 .
S7 Sn3 S6 120.89(17) 2 .
S3 Sn3 S6 115.64(16) . .
S7 Sn3 S7 89.82(17) 2 .
S3 Sn3 S7 92.91(15) . .
S6 Sn3 S7 89.93(16) . .
S7 Sn3 S1 93.10(15) 2 .
S3 Sn3 S1 87.10(14) . .
S6 Sn3 S1 86.91(14) . .
S7 Sn3 S1 176.50(15) . .
Sn1 S1 Sn3 86.41(13) . .
Sn1 S1 Sn2 85.88(13) . .
Sn3 S1 Sn2 86.06(13) . .
Sn1 S2 Sn2 95.10(14) . .
Sn1 S3 Sn3 94.53(15) . .
Sn2 S4 Sn1 88.74(15) 4 .
Sn1 S5 Sn2 89.83(16) . 4
Sn2 S6 Sn3 95.96(15) . .
Sn3 S7 Sn3 88.98(16) 2 .
C1 N1 C2 112.9(16) . .
C1 N1 H1A 109.0 . .
C2 N1 H1A 109.0 . .
C1 N1 H1B 109.0 . .
C2 N1 H1B 109.0 . .
H1A N1 H1B 107.8 . .
N1 C1 H1C 109.5 . .
N1 C1 H1D 109.5 . .
H1C C1 H1D 109.5 . .
N1 C1 H1E 109.5 . .
H1C C1 H1E 109.5 . .
H1D C1 H1E 109.5 . .
N1 C2 H2B 109.5 . .
N1 C2 H2C 109.5 . .
H2B C2 H2C 109.5 . .
N1 C2 H2D 109.5 . .
H2B C2 H2D 109.5 . .
H2C C2 H2D 109.5 . .
C4 N2 C3 116(4) . .
C4 N2 C5 102(4) . .
C3 N2 C5 105(5) . .
C4 N2 H2A 111.1 . .
C3 N2 H2A 111.1 . .
C5 N2 H2A 111.1 . .
C4B N2B C3B 107(10) . .
C4B N2B H2E 110.3 . .
C3B N2B H2E 110.3 . .
C4B N2B H2F 110.3 . .
C3B N2B H2F 110.3 . .
H2E N2B H2F 108.5 . .
N2B C3B H3D 109.5 . .
N2B C3B H3E 109.5 . .
H3D C3B H3E 109.5 . .
N2B C3B H3F 109.5 . .
H3D C3B H3F 109.5 . .
H3E C3B H3F 109.5 . .
N2B C4B H4D 109.5 . .
N2B C4B H4E 109.5 . .
H4D C4B H4E 109.5 . .
N2B C4B H4F 109.5 . .
H4D C4B H4F 109.5 . .
H4E C4B H4F 109.5 . .
H1F O1W H1G 115.4 . .
H2H O2W H2G 106.4 . .
H3G O3W H3H 106.4 . .

loop_
_geom_bond_atom_site_label_1
_geom_bond_atom_site_label_2
_geom_bond_distance
_geom_bond_site_symmetry_2
Sn1 S5 2.400(5) .
Sn1 S2 2.422(4) .
Sn1 S3 2.429(4) .
Sn1 S4 2.570(4) .
Sn1 S1 2.588(4) .
Sn2 S4 2.399(5) 4_545
Sn2 S6 2.419(4) .
Sn2 S2 2.425(4) .
Sn2 S5 2.523(4) 4_545
Sn2 S1 2.661(4) .
Sn3 S7 2.390(5) 2
Sn3 S3 2.431(4) .
Sn3 S6 2.437(4) .
Sn3 S7 2.538(5) .
Sn3 S1 2.626(4) .
S4 Sn2 2.399(5) 4
S5 Sn2 2.523(4) 4
S7 Sn3 2.390(5) 2
N1 C1 1.47(3) .
N1 C2 1.48(3) .
N1 H1A 0.9200 .
N1 H1B 0.9200 .
C1 H1C 0.9800 .
C1 H1D 0.9800 .
C1 H1E 0.9800 .
C2 H2B 0.9800 .
C2 H2C 0.9800 .
C2 H2D 0.9800 .
N2 C4 1.54(4) .
N2 C3 1.54(4) .
N2 C5 1.54(4) .
N2 H2A 0.9300 .
C3 H3A 0.9800 .
C3 H3B 0.9800 .
C3 H3C 0.9800 .
C4 H4A 0.9800 .
C4 H4B 0.9800 .
C4 H4C 0.9800 .
C5 H5A 0.9800 .
C5 H5B 0.9800 .
C5 H5C 0.9800 .
N2B C4B 1.419(19) .
N2B C3B 1.421(19) .
N2B H2E 0.9200 .
N2B H2F 0.9200 .
C3B H3D 0.9800 .
C3B H3E 0.9800 .
C3B H3F 0.9800 .
C4B H4D 0.9800 .
C4B H4E 0.9800 .
C4B H4F 0.9800 .
O1W H1F 0.8201 .
O1W H1G 0.8201 .
O2W H2H 0.8199 .
O2W H2G 0.8202 .
O3W H3G 0.8200 .
O3W H3H 0.8199 .
